data_7044366
loop_
_publ_author_name
'Hohloch, Stephan'
'Garner, Mary E.'
'Parker, Bernard F.'
'Arnold, John'

_publ_section_title
;
 New supporting ligands in actinide chemistry: tetramethyltetraazaannulene
 complexes with thorium and uranium
;
_journal_name_full 'Dalton Trans.'
_journal_paper_doi 10.1039/C7DT02682J
_journal_year 2017
_chemical_formula_sum 'C22 H22 I2 N4 U'
_chemical_formula_weight 834.26
_chemical_properties_physical Air-sensitive,Moisture-sensitive,Oxygen-sensitive
_space_group_crystal_system monoclinic
_space_group_IT_number 11
_space_group_name_Hall '-P 2yb'
_space_group_name_H-M_alt 'P 1 21/m 1'
_symmetry_space_group_name_Hall '-P 2yb'
_symmetry_space_group_name_H-M 'P 1 21/m 1'
_atom_sites_solution_hydrogens geom
_audit_creation_method SHELXL-2014/7
_audit_update_record
;
2017-08-28 deposited with the CCDC.
2017-09-14 downloaded from the CCDC.
;
_cell_angle_alpha 90
_cell_angle_beta 115.619(2)
_cell_angle_gamma 90
_cell_formula_units_Z 8
_cell_length_a 20.9913(12)
_cell_length_b 10.6874(6)
_cell_length_c 23.2926(13)
_cell_measurement_reflns_used 8333
_cell_measurement_temperature 100(2)
_cell_measurement_theta_max 25
_cell_measurement_theta_min 1.7
_cell_volume 4711.8(5)
_computing_cell_refinement 'Bruker ApexII suite, 2015'
_computing_data_collection 'Bruker ApexII suite, 2015'
_computing_data_reduction 'Bruker ApexII suite, 2015'
_computing_publication_material WinGX
_computing_structure_refinement 'SHELXL-2014/7 (Sheldrick, 2014)'
_computing_structure_solution 'SHELXL-2014/7 (Sheldrick, 2014)'
_diffrn_ambient_temperature 100(2)
_diffrn_measured_fraction_theta_full 0.997
_diffrn_measured_fraction_theta_max 0.997
_diffrn_measurement_device_type 'Bruker Kappa Quazar'
_diffrn_measurement_method 'omega phi scans'
_diffrn_radiation_type MoK\a
_diffrn_radiation_wavelength 0.71073
_diffrn_reflns_av_R_equivalents 0.1304
_diffrn_reflns_av_unetI/netI 0.0356
_diffrn_reflns_Laue_measured_fraction_full 0.997
_diffrn_reflns_Laue_measured_fraction_max 0.997
_diffrn_reflns_limit_h_max 24
_diffrn_reflns_limit_h_min -24
_diffrn_reflns_limit_k_max 12
_diffrn_reflns_limit_k_min -12
_diffrn_reflns_limit_l_max 27
_diffrn_reflns_limit_l_min -27
_diffrn_reflns_number 116475
_diffrn_reflns_point_group_measured_fraction_full 0.997
_diffrn_reflns_point_group_measured_fraction_max 0.997
_diffrn_reflns_theta_full 25.000
_diffrn_reflns_theta_max 25.000
_diffrn_reflns_theta_min 1.732
_exptl_absorpt_coefficient_mu 9.526
_exptl_absorpt_correction_T_max 0.4901
_exptl_absorpt_correction_T_min 0.2373
_exptl_absorpt_correction_type multi-scan
_exptl_absorpt_process_details 'Blessing, 1995'
_exptl_crystal_colour red
_exptl_crystal_density_diffrn 2.352
_exptl_crystal_description block
_exptl_crystal_F_000 3040
_exptl_crystal_preparation radioactive
_exptl_crystal_size_max 0.100
_exptl_crystal_size_mid 0.100
_exptl_crystal_size_min 0.100
_refine_diff_density_max 12.344
_refine_diff_density_min -3.220
_refine_diff_density_rms 0.406
_refine_ls_extinction_method none
_refine_ls_goodness_of_fit_ref 1.155
_refine_ls_hydrogen_treatment constr
_refine_ls_matrix_type full
_refine_ls_number_parameters 541
_refine_ls_number_reflns 8771
_refine_ls_number_restraints 24
_refine_ls_restrained_S_all 1.154
_refine_ls_R_factor_all 0.0671
_refine_ls_R_factor_gt 0.0652
_refine_ls_shift/su_max 0.001
_refine_ls_shift/su_mean 0.000
_refine_ls_structure_factor_coef Fsqd
_refine_ls_weighting_details 'w=1/[\s^2^(Fo^2^)+(0.0503P)^2^+314.2215P] where P=(Fo^2^+2Fc^2^)/3'
_refine_ls_weighting_scheme calc
_refine_ls_wR_factor_gt 0.1742
_refine_ls_wR_factor_ref 0.1755
_reflns_Friedel_coverage 0.000
_reflns_number_gt 8333
_reflns_number_total 8771
_reflns_threshold_expression 'I > 2\s(I)'
_cod_data_source_file c7dt02682j2.cif
_cod_data_source_block shelx_CCDC11
_cod_database_code 7044366
_shelx_shelxl_version_number 2014/7
_shelx_space_group_comment
;
The symmetry employed for this shelxl refinement is uniquely defined
by the following loop, which should always be used as a source of
symmetry information in preference to the above space-group names.
They are only intended as comments.
;
_shelx_estimated_absorpt_t_min 0.449
_shelx_estimated_absorpt_t_max 0.449

loop_
_space_group_symop_operation_xyz
'x, y, z'
'-x, y+1/2, -z'
'-x, -y, -z'
'x, -y-1/2, z'

loop_
_atom_site_label
_atom_site_type_symbol
_atom_site_fract_x
_atom_site_fract_y
_atom_site_fract_z
_atom_site_U_iso_or_equiv
_atom_site_adp_type
_atom_site_occupancy
_atom_site_site_symmetry_order
_atom_site_calc_flag
_atom_site_refinement_flags_posn
_atom_site_refinement_flags_adp
_atom_site_refinement_flags_occupancy
N10B N 0.0237(6) 0.3672(12) 0.2462(5) 0.016(3) Uani 1 1 d . . .
N10A N 0.4902(6) 0.6325(11) 0.7756(6) 0.014(2) Uani 1 1 d . . .
N20 N 0.2146(6) 0.3674(11) 0.7300(5) 0.013(2) Uani 1 1 d . . .
N20B N 0.0741(6) 0.3680(11) 0.3809(6) 0.013(2) Uani 1 1 d . . .
N10C N 0.2815(6) 0.6321(11) 0.2659(6) 0.016(3) Uani 1 1 d . . .
N20C N 0.1918(6) 0.6319(11) 0.1355(5) 0.012(2) Uani 1 1 d . . .
N20A N 0.4458(6) 0.6340(11) 0.6452(5) 0.015(2) Uani 1 1 d . . .
N10 N 0.2916(6) 0.3680(11) 0.8623(6) 0.017(3) Uani 1 1 d . . .
C20 C 0.2151(7) 0.3158(14) 0.6748(6) 0.013(3) Uani 1 1 d . . .
C20A C 0.4677(7) 0.6834(14) 0.6003(6) 0.015(3) Uani 1 1 d . . .
C25 C 0.2195(7) 0.3807(15) 0.6253(7) 0.018(3) Uani 1 1 d . . .
H25 H 0.2202 0.4695 0.6257 0.022 Uiso 1 1 calc R U .
C25A C 0.4942(8) 0.6195(16) 0.5635(7) 0.020(3) Uani 1 1 d . . .
H25A H 0.4933 0.5307 0.5620 0.024 Uiso 1 1 calc R U .
C30C C 0.3560(8) 0.4406(14) 0.3049(7) 0.023(3) Uani 1 1 d . . .
H30A H 0.3648 0.3657 0.2852 0.034 Uiso 1 1 calc R U .
H30B H 0.4004 0.4861 0.3278 0.034 Uiso 1 1 calc R U .
H30C H 0.3366 0.4161 0.3347 0.034 Uiso 1 1 calc R U .
C28C C 0.2826(7) 0.4876(13) 0.1889(7) 0.014(3) Uani 1 1 d . . .
H28C H 0.3142 0.4343 0.1811 0.017 Uiso 1 1 calc R U .
C27 C 0.1895(8) 0.4772(14) 0.7387(7) 0.017(3) Uani 1 1 d . U .
C27C C 0.2200(7) 0.5221(14) 0.1350(7) 0.014(3) Uani 1 1 d . . .
C10A C 0.5427(7) 0.6843(14) 0.8313(6) 0.015(3) Uani 1 1 d . U .
C29C C 0.3036(7) 0.5241(15) 0.2537(7) 0.020(3) Uani 1 1 d . . .
C20B C 0.0616(7) 0.3160(13) 0.4306(6) 0.013(3) Uani 1 1 d . U .
C28A C 0.4127(8) 0.4883(13) 0.7030(7) 0.017(3) Uani 1 1 d . . .
H28A H 0.3743 0.4350 0.6976 0.020 Uiso 1 1 calc R U .
C29B C 0.0580(8) 0.4761(14) 0.2566(7) 0.019(3) Uani 1 1 d . . .
C26C C 0.1914(7) 0.4349(14) 0.0791(7) 0.018(3) Uani 1 1 d . . .
H26A H 0.2204 0.3591 0.0891 0.027 Uiso 1 1 calc R U .
H26B H 0.1426 0.4125 0.0698 0.027 Uiso 1 1 calc R U .
H26C H 0.1923 0.4762 0.0419 0.027 Uiso 1 1 calc R U .
C27A C 0.4188(7) 0.5221(13) 0.6472(7) 0.015(3) Uani 1 1 d . . .
C20C C 0.1260(7) 0.6835(14) 0.0941(6) 0.013(3) Uani 1 1 d . . .
C27B C 0.1006(7) 0.4776(13) 0.3780(7) 0.015(3) Uani 1 1 d . . .
C29A C 0.4573(8) 0.5246(14) 0.7663(7) 0.017(3) Uani 1 1 d . . .
C28B C 0.1032(7) 0.5123(13) 0.3194(7) 0.015(3) Uani 1 1 d . . .
H28B H 0.1405 0.5673 0.3235 0.018 Uiso 1 1 calc R U .
C15A C 0.5965(8) 0.6189(16) 0.8815(7) 0.022(3) Uani 1 1 d . . .
H15A H 0.5979 0.5300 0.8809 0.026 Uiso 1 1 calc R U .
C14A C 0.6468(8) 0.6838(17) 0.9312(7) 0.024(3) Uani 1 1 d . . .
H14A H 0.6819 0.6396 0.9659 0.029 Uiso 1 1 calc R U .
C10C C 0.2919(7) 0.6838(16) 0.3243(7) 0.019(3) Uani 1 1 d . . .
C30A C 0.4612(9) 0.4401(15) 0.8202(7) 0.024(3) Uani 1 1 d . . .
H30D H 0.4327 0.3649 0.8024 0.035 Uiso 1 1 calc R U .
H30E H 0.5104 0.4161 0.8462 0.035 Uiso 1 1 calc R U .
H30F H 0.4429 0.4849 0.8466 0.035 Uiso 1 1 calc R U .
C25C C 0.0633(7) 0.6189(14) 0.0617(6) 0.015(3) Uani 1 1 d . . .
H25C H 0.0632 0.5300 0.0614 0.018 Uiso 1 1 calc R U .
C26B C 0.1330(9) 0.5661(15) 0.4326(7) 0.024(3) Uani 1 1 d . . .
H26D H 0.1490 0.6415 0.4187 0.036 Uiso 1 1 calc R U .
H26E H 0.0979 0.5890 0.4480 0.036 Uiso 1 1 calc R U .
H26F H 0.1734 0.5257 0.4671 0.036 Uiso 1 1 calc R U .
C24B C 0.0364(8) 0.3147(15) 0.5226(7) 0.021(3) Uani 1 1 d . . .
H24B H 0.0289 0.3589 0.5546 0.025 Uiso 1 1 calc R U .
C14C C 0.3024(7) 0.6867(17) 0.4316(7) 0.024(3) Uani 1 1 d . . .
H14C H 0.3071 0.6431 0.4688 0.029 Uiso 1 1 calc R U .
C25B C 0.0474(8) 0.3810(15) 0.4758(7) 0.022(3) Uani 1 1 d . . .
H25B H 0.0452 0.4698 0.4748 0.026 Uiso 1 1 calc R U .
C10 C 0.3530(8) 0.3167(14) 0.9104(7) 0.017(3) Uani 1 1 d . . .
C26A C 0.3911(8) 0.4333(14) 0.5911(7) 0.021(3) Uani 1 1 d . . .
H26G H 0.3738 0.3568 0.6028 0.032 Uiso 1 1 calc R U .
H26H H 0.3523 0.4733 0.5550 0.032 Uiso 1 1 calc R U .
H26I H 0.4292 0.4122 0.5792 0.032 Uiso 1 1 calc R U .
C15C C 0.2955(7) 0.6186(15) 0.3778(7) 0.020(3) Uani 1 1 d . . .
H15C H 0.2934 0.5298 0.3776 0.024 Uiso 1 1 calc R U .
C29 C 0.2614(8) 0.4779(15) 0.8592(7) 0.021(3) Uani 1 1 d . . .
C24A C 0.5223(8) 0.6876(16) 0.5284(7) 0.023(3) Uani 1 1 d . . .
H24A H 0.5418 0.6440 0.5041 0.028 Uiso 1 1 calc R U .
C24 C 0.2230(8) 0.3146(15) 0.5739(7) 0.022(3) Uani 1 1 d . U .
H24 H 0.2253 0.3591 0.5395 0.026 Uiso 1 1 calc R U .
C10B C -0.0250(7) 0.3172(14) 0.1887(7) 0.016(3) Uani 1 1 d . . .
C15B C -0.0727(8) 0.3807(18) 0.1355(7) 0.025(3) Uani 1 1 d . . .
H15B H -0.0744 0.4695 0.1356 0.030 Uiso 1 1 calc R U .
C28 C 0.2030(8) 0.5116(13) 0.8011(7) 0.019(3) Uani 1 1 d . . .
H28 H 0.1687 0.5644 0.8051 0.023 Uiso 1 1 calc R U .
C24C C 0.0004(7) 0.6846(14) 0.0294(6) 0.017(3) Uani 1 1 d . . .
H24C H -0.0426 0.6403 0.0074 0.020 Uiso 1 1 calc R U .
C30B C 0.0562(9) 0.5579(15) 0.2025(8) 0.025(3) Uani 1 1 d . . .
H30G H 0.0845 0.6333 0.2201 0.038 Uiso 1 1 calc R U .
H30H H 0.0756 0.5113 0.1775 0.038 Uiso 1 1 calc R U .
H30I H 0.0073 0.5819 0.1751 0.038 Uiso 1 1 calc R U .
C26 C 0.1437(8) 0.5603(15) 0.6845(7) 0.023(3) Uani 1 1 d . . .
H26J H 0.1313 0.6357 0.7014 0.034 Uiso 1 1 calc R U .
H26K H 0.1695 0.5841 0.6597 0.034 Uiso 1 1 calc R U .
H26L H 0.1006 0.5153 0.6570 0.034 Uiso 1 1 calc R U .
C30 C 0.2825(9) 0.5638(15) 0.9156(8) 0.026(4) Uani 1 1 d . . .
H30J H 0.2537 0.6399 0.9030 0.038 Uiso 1 1 calc R U .
H30K H 0.2751 0.5215 0.9495 0.038 Uiso 1 1 calc R U .
H30L H 0.3325 0.5860 0.9311 0.038 Uiso 1 1 calc R U .
C15 C 0.4120(8) 0.3806(17) 0.9533(8) 0.028(4) Uani 1 1 d . . .
H15 H 0.4130 0.4695 0.9529 0.033 Uiso 1 1 calc R U .
C14B C -0.1182(9) 0.314(2) 0.0821(8) 0.035(4) Uani 1 1 d . . .
H14B H -0.1496 0.3578 0.0452 0.042 Uiso 1 1 calc R U .
C14 C 0.4700(10) 0.3139(19) 0.9972(9) 0.036(4) Uani 1 1 d . . .
H14 H 0.5097 0.3579 1.0273 0.043 Uiso 1 1 calc R U .
U1B U 0.11505(4) 0.2500 0.32001(3) 0.01130(18) Uani 1 2 d S T P
I2B I 0.26677(7) 0.2500 0.42675(6) 0.0187(3) Uani 1 2 d S T P
I1B I 0.17092(7) 0.2500 0.21888(6) 0.0198(3) Uani 1 2 d S T P
U1C U 0.29381(4) 0.7500 0.18738(3) 0.01049(18) Uani 1 2 d S T P
I2C I 0.32383(8) 0.7500 0.06968(6) 0.0207(3) Uani 1 2 d S T P
I1C I 0.45107(7) 0.7500 0.27776(7) 0.0204(3) Uani 1 2 d S T P
U1A U 0.39873(4) 0.7500 0.70166(3) 0.01178(18) Uani 1 2 d S T P
I2A I 0.25316(7) 0.7500 0.58610(6) 0.0195(3) Uani 1 2 d S T P
I1A I 0.33620(7) 0.7500 0.79777(7) 0.0211(3) Uani 1 2 d S T P
U1 U 0.19155(4) 0.2500 0.80257(4) 0.01269(19) Uani 1 2 d S T P
I1 I 0.15282(7) 0.2500 0.91588(6) 0.0176(3) Uani 1 2 d S T P
I2 I 0.03781(7) 0.2500 0.70167(7) 0.0188(3) Uani 1 2 d S T P

loop_
_atom_site_aniso_label
_atom_site_aniso_U_11
_atom_site_aniso_U_22
_atom_site_aniso_U_33
_atom_site_aniso_U_23
_atom_site_aniso_U_13
_atom_site_aniso_U_12
N10B 0.014(6) 0.019(7) 0.016(6) 0.005(5) 0.009(5) 0.007(5)
N10A 0.017(6) 0.007(6) 0.022(6) 0.003(5) 0.012(5) 0.001(5)
N20 0.013(6) 0.012(6) 0.018(6) 0.002(5) 0.010(5) -0.001(5)
N20B 0.011(5) 0.007(6) 0.025(6) -0.001(5) 0.011(5) 0.001(5)
N10C 0.012(6) 0.010(6) 0.021(6) 0.003(5) 0.003(5) -0.003(5)
N20C 0.005(5) 0.010(6) 0.021(6) -0.002(5) 0.005(5) 0.002(4)
N20A 0.012(6) 0.013(6) 0.020(6) -0.001(5) 0.008(5) 0.001(5)
N10 0.017(6) 0.009(6) 0.027(7) -0.003(5) 0.012(5) -0.006(5)
C20 0.005(6) 0.018(7) 0.016(7) -0.003(6) 0.005(5) 0.004(5)
C20A 0.010(6) 0.020(8) 0.009(6) -0.001(6) -0.002(5) 0.006(6)
C25 0.013(7) 0.020(8) 0.024(7) 0.003(6) 0.011(6) 0.001(6)
C25A 0.020(7) 0.025(8) 0.015(7) -0.003(6) 0.007(6) 0.001(6)
C30C 0.024(8) 0.008(7) 0.029(8) 0.007(6) 0.005(7) 0.003(6)
C28C 0.013(7) 0.008(7) 0.022(7) 0.002(6) 0.008(6) -0.002(5)
C27 0.017(3) 0.017(3) 0.017(3) 0.0000(10) 0.0075(16) -0.0001(10)
C27C 0.009(6) 0.014(7) 0.023(7) 0.000(6) 0.010(6) -0.001(5)
C10A 0.014(3) 0.015(3) 0.015(3) 0.0001(10) 0.0066(15) -0.0001(10)
C29C 0.008(6) 0.023(8) 0.027(8) 0.004(6) 0.004(6) -0.004(6)
C20B 0.013(3) 0.013(3) 0.013(3) 0.0002(10) 0.0056(15) -0.0002(10)
C28A 0.019(7) 0.008(7) 0.023(7) 0.001(6) 0.008(6) 0.002(6)
C29B 0.018(7) 0.014(7) 0.034(8) 0.000(6) 0.019(7) 0.000(6)
C26C 0.014(7) 0.015(7) 0.031(8) -0.004(6) 0.014(6) 0.001(6)
C27A 0.009(6) 0.010(7) 0.024(7) 0.000(6) 0.006(6) 0.001(5)
C20C 0.010(6) 0.016(7) 0.014(6) 0.000(6) 0.005(5) 0.004(6)
C27B 0.011(6) 0.007(7) 0.023(7) 0.001(6) 0.004(6) 0.001(5)
C29A 0.020(7) 0.011(7) 0.029(8) 0.000(6) 0.019(6) 0.005(6)
C28B 0.012(6) 0.010(7) 0.027(7) 0.004(6) 0.012(6) 0.001(6)
C15A 0.017(7) 0.031(9) 0.022(7) 0.008(7) 0.013(6) 0.011(7)
C14A 0.020(8) 0.035(9) 0.015(7) 0.000(7) 0.003(6) 0.005(7)
C10C 0.006(6) 0.030(9) 0.016(7) 0.000(6) 0.000(5) 0.000(6)
C30A 0.031(9) 0.015(8) 0.027(8) 0.004(6) 0.016(7) 0.000(7)
C25C 0.015(7) 0.014(7) 0.021(7) -0.002(6) 0.011(6) 0.000(6)
C26B 0.031(9) 0.013(8) 0.028(8) -0.005(6) 0.012(7) -0.007(7)
C24B 0.016(7) 0.027(8) 0.027(8) -0.003(7) 0.015(6) -0.002(7)
C14C 0.008(7) 0.039(9) 0.026(8) 0.002(7) 0.009(6) -0.003(6)
C25B 0.030(8) 0.017(8) 0.018(7) 0.002(6) 0.010(6) 0.004(7)
C10 0.021(7) 0.014(8) 0.023(7) 0.003(6) 0.016(6) 0.001(6)
C26A 0.027(8) 0.013(7) 0.023(8) -0.001(6) 0.010(6) -0.004(6)
C15C 0.014(7) 0.023(8) 0.017(7) 0.005(6) 0.001(6) 0.001(6)
C29 0.029(8) 0.020(8) 0.018(7) -0.004(6) 0.015(6) -0.006(7)
C24A 0.018(7) 0.037(9) 0.019(7) 0.003(7) 0.011(6) -0.010(7)
C24 0.021(3) 0.022(3) 0.022(3) 0.0002(10) 0.0095(16) -0.0003(10)
C10B 0.019(7) 0.018(8) 0.020(7) -0.001(6) 0.017(6) -0.001(6)
C15B 0.020(8) 0.036(10) 0.020(8) 0.004(7) 0.010(6) 0.002(7)
C28 0.025(8) 0.006(7) 0.030(8) 0.000(6) 0.017(7) -0.001(6)
C24C 0.011(7) 0.019(8) 0.020(7) -0.009(6) 0.005(6) 0.001(6)
C30B 0.040(9) 0.012(8) 0.034(9) 0.009(7) 0.026(8) 0.007(7)
C26 0.028(8) 0.012(8) 0.032(9) 0.005(6) 0.017(7) 0.006(6)
C30 0.039(9) 0.013(8) 0.031(9) -0.005(7) 0.022(8) -0.009(7)
C15 0.027(8) 0.029(9) 0.033(9) -0.002(7) 0.019(7) -0.009(7)
C14B 0.023(8) 0.055(12) 0.029(9) 0.008(8) 0.014(7) 0.011(8)
C14 0.033(9) 0.042(11) 0.034(9) 0.004(8) 0.016(8) -0.004(9)
U1B 0.0108(4) 0.0076(4) 0.0179(4) 0.000 0.0084(3) 0.000
I2B 0.0148(6) 0.0204(7) 0.0181(6) 0.000 0.0044(5) 0.000
I1B 0.0218(7) 0.0213(7) 0.0223(7) 0.000 0.0151(6) 0.000
U1C 0.0059(3) 0.0089(4) 0.0165(4) 0.000 0.0047(3) 0.000
I2C 0.0255(7) 0.0205(7) 0.0200(7) 0.000 0.0136(6) 0.000
I1C 0.0090(6) 0.0239(7) 0.0249(7) 0.000 0.0040(5) 0.000
U1A 0.0112(4) 0.0083(4) 0.0184(4) 0.000 0.0088(3) 0.000
I2A 0.0189(7) 0.0163(7) 0.0192(7) 0.000 0.0045(5) 0.000
I1A 0.0204(7) 0.0231(7) 0.0320(8) 0.000 0.0227(6) 0.000
U1 0.0149(4) 0.0085(4) 0.0194(4) 0.000 0.0119(3) 0.000
I1 0.0193(7) 0.0189(7) 0.0198(7) 0.000 0.0134(6) 0.000
I2 0.0129(6) 0.0209(7) 0.0255(7) 0.000 0.0111(5) 0.000

loop_
_atom_type_symbol
_atom_type_description
_atom_type_scat_dispersion_real
_atom_type_scat_dispersion_imag
_atom_type_scat_source
C C 0.0033 0.0016 'International Tables Vol C Tables 4.2.6.8 and 6.1.1.4'
H H 0.0000 0.0000 'International Tables Vol C Tables 4.2.6.8 and 6.1.1.4'
N N 0.0061 0.0033 'International Tables Vol C Tables 4.2.6.8 and 6.1.1.4'
I I -0.4742 1.8119 'International Tables Vol C Tables 4.2.6.8 and 6.1.1.4'
U U -9.6767 9.6646 'International Tables Vol C Tables 4.2.6.8 and 6.1.1.4'

loop_
_geom_angle_atom_site_label_1
_geom_angle_atom_site_label_2
_geom_angle_atom_site_label_3
_geom_angle
_geom_angle_site_symmetry_1
_geom_angle_site_symmetry_3
C29B N10B C10B 128.5(13) . .
C29B N10B U1B 97.4(9) . .
C10B N10B U1B 122.4(10) . .
C29A N10A C10A 130.1(12) . .
C29A N10A U1A 98.4(9) . .
C10A N10A U1A 122.7(9) . .
C27 N20 C20 130.1(12) . .
C27 N20 U1 98.3(8) . .
C20 N20 U1 122.8(9) . .
C27B N20B C20B 129.1(12) . .
C27B N20B U1B 100.1(9) . .
C20B N20B U1B 122.5(9) . .
C29C N10C C10C 129.5(13) . .
C29C N10C U1C 97.8(9) . .
C10C N10C U1C 121.9(10) . .
C27C N20C C20C 130.8(12) . .
C27C N20C U1C 99.9(8) . .
C20C N20C U1C 123.6(9) . .
C27A N20A C20A 129.8(12) . .
C27A N20A U1A 99.7(8) . .
C20A N20A U1A 125.1(9) . .
C29 N10 C10 130.1(13) . .
C29 N10 U1 99.3(9) . .
C10 N10 U1 123.1(9) . .
C25 C20 N20 126.6(14) . .
C25 C20 C20 120.1(9) . 4_565
N20 C20 C20 113.1(8) . 4_565
C25A C20A N20A 128.3(14) . .
C25A C20A C20A 119.5(9) . 4_575
N20A C20A C20A 111.9(8) . 4_575
C20 C25 C24 120.1(15) . .
C20A C25A C24A 119.2(16) . .
C27C C28C C29C 127.4(13) . .
C27C C28C U1C 77.4(8) . .
C29C C28C U1C 75.7(8) . .
N20 C27 C28 118.1(13) . .
N20 C27 C26 122.8(13) . .
C28 C27 C26 119.0(13) . .
N20 C27 U1 53.9(7) . .
C28 C27 U1 74.5(8) . .
C26 C27 U1 143.7(10) . .
N20C C27C C28C 118.1(13) . .
N20C C27C C26C 123.3(12) . .
C28C C27C C26C 118.6(13) . .
N20C C27C U1C 53.2(7) . .
C28C C27C U1C 73.7(8) . .
C26C C27C U1C 147.1(10) . .
C10A C10A N10A 113.2(8) 4_575 .
C10A C10A C15A 119.7(10) 4_575 .
N10A C10A C15A 126.7(14) . .
N10C C29C C28C 119.3(13) . .
N10C C29C C30C 123.3(14) . .
C28C C29C C30C 117.2(14) . .
N10C C29C U1C 54.7(7) . .
C28C C29C U1C 74.9(8) . .
C30C C29C U1C 142.2(10) . .
C25B C20B N20B 126.9(13) . .
C25B C20B C20B 119.8(9) . 4_565
N20B C20B C20B 113.3(7) . 4_565
C27A C28A C29A 127.5(14) . .
C27A C28A U1A 77.6(8) . .
C29A C28A U1A 76.0(8) . .
N10B C29B C28B 119.8(13) . .
N10B C29B C30B 122.2(14) . .
C28B C29B C30B 117.7(13) . .
N10B C29B U1B 54.6(7) . .
C28B C29B U1B 75.5(8) . .
C30B C29B U1B 141.3(10) . .
N20A C27A C28A 118.2(13) . .
N20A C27A C26A 122.9(13) . .
C28A C27A C26A 118.8(13) . .
N20A C27A U1A 53.0(7) . .
C28A C27A U1A 73.7(8) . .
C26A C27A U1A 147.3(10) . .
C25C C20C N20C 126.6(13) . .
C25C C20C C20C 119.9(9) . 4_575
N20C C20C C20C 113.0(8) . 4_575
N20B C27B C28B 118.2(13) . .
N20B C27B C26B 124.6(13) . .
C28B C27B C26B 117.1(13) . .
N20B C27B U1B 53.1(7) . .
C28B C27B U1B 73.6(8) . .
C26B C27B U1B 147.0(10) . .
N10A C29A C28A 118.3(13) . .
N10A C29A C30A 123.4(14) . .
C28A C29A C30A 118.2(13) . .
N10A C29A U1A 54.2(7) . .
C28A C29A U1A 74.9(8) . .
C30A C29A U1A 143.4(10) . .
C29B C28B C27B 128.9(13) . .
C29B C28B U1B 75.5(9) . .
C27B C28B U1B 77.1(8) . .
C14A C15A C10A 119.8(16) . .
C15A C14A C14A 120.4(10) . 4_575
N10C C10C C15C 126.5(15) . .
N10C C10C C10C 113.4(8) . 4_575
C15C C10C C10C 119.9(10) . 4_575
C20C C25C C24C 119.9(14) . .
C24B C24B C25B 120.4(9) 4_565 .
C14C C14C C15C 121.3(10) 4_575 .
C20B C25B C24B 119.8(15) . .
C15 C10 N10 127.4(14) . .
C15 C10 C10 119.5(10) . 4_565
N10 C10 C10 113.0(8) . 4_565
C10C C15C C14C 118.8(15) . .
N10 C29 C28 118.2(13) . .
N10 C29 C30 122.8(14) . .
C28 C29 C30 118.9(14) . .
N10 C29 U1 53.5(7) . .
C28 C29 U1 73.6(8) . .
C30 C29 U1 145.3(10) . .
C24A C24A C25A 121.3(10) 4_575 .
C24 C24 C25 119.8(9) 4_565 .
C15B C10B N10B 128.1(14) . .
C15B C10B C10B 119.3(10) . 4_565
N10B C10B C10B 112.5(8) . 4_565
C10B C15B C14B 119.9(17) . .
C27 C28 C29 128.6(14) . .
C27 C28 U1 76.8(9) . .
C29 C28 U1 77.3(9) . .
C25C C24C C24C 120.2(9) . 4_575
C10 C15 C14 119.9(17) . .
C14B C14B C15B 120.8(11) 4_565 .
C14 C14 C15 120.6(11) 4_565 .
N10B U1B N10B 65.6(6) . 4_565
N10B U1B N20B 109.9(4) . 4_565
N10B U1B N20B 75.7(4) 4_565 4_565
N10B U1B N20B 75.7(4) . .
N10B U1B N20B 109.9(4) 4_565 .
N20B U1B N20B 65.7(6) 4_565 .
N10B U1B C28B 54.1(4) . .
N10B U1B C28B 119.5(4) 4_565 .
N20B U1B C28B 119.3(4) 4_565 .
N20B U1B C28B 53.6(4) . .
N10B U1B C28B 119.5(4) . 4_565
N10B U1B C28B 54.1(4) 4_565 4_565
N20B U1B C28B 53.6(4) 4_565 4_565
N20B U1B C28B 119.3(4) . 4_565
C28B U1B C28B 170.1(6) . 4_565
N10B U1B C29B 92.7(4) . 4_565
N10B U1B C29B 28.0(4) 4_565 4_565
N20B U1B C29B 70.6(4) 4_565 4_565
N20B U1B C29B 126.9(4) . 4_565
C28B U1B C29B 146.7(4) . 4_565
C28B U1B C29B 29.0(4) 4_565 4_565
N10B U1B C29B 28.0(4) . .
N10B U1B C29B 92.7(4) 4_565 .
N20B U1B C29B 126.9(4) 4_565 .
N20B U1B C29B 70.6(4) . .
C28B U1B C29B 29.0(4) . .
C28B U1B C29B 146.7(4) 4_565 .
C29B U1B C29B 118.3(6) 4_565 .
N10B U1B C27B 126.0(4) . 4_565
N10B U1B C27B 70.6(4) 4_565 4_565
N20B U1B C27B 26.8(4) 4_565 4_565
N20B U1B C27B 91.8(4) . 4_565
C28B U1B C27B 145.3(4) . 4_565
C28B U1B C27B 29.3(4) 4_565 4_565
C29B U1B C27B 53.8(4) 4_565 4_565
C29B U1B C27B 150.4(4) . 4_565
N10B U1B C27B 70.6(4) . .
N10B U1B C27B 126.0(4) 4_565 .
N20B U1B C27B 91.8(4) 4_565 .
N20B U1B C27B 26.8(4) . .
C28B U1B C27B 29.3(4) . .
C28B U1B C27B 145.3(4) 4_565 .
C29B U1B C27B 150.4(4) 4_565 .
C29B U1B C27B 53.8(4) . .
C27B U1B C27B 116.5(6) 4_565 .
N10B U1B I1B 84.2(3) . .
N10B U1B I1B 84.2(3) 4_565 .
N20B U1B I1B 147.0(3) 4_565 .
N20B U1B I1B 147.0(3) . .
C28B U1B I1B 93.4(3) . .
C28B U1B I1B 93.4(3) 4_565 .
C29B U1B I1B 79.3(3) 4_565 .
C29B U1B I1B 79.3(3) . .
C27B U1B I1B 121.2(3) 4_565 .
C27B U1B I1B 121.2(3) . .
N10B U1B I2B 146.7(3) . .
N10B U1B I2B 146.7(3) 4_565 .
N20B U1B I2B 91.9(3) 4_565 .
N20B U1B I2B 91.9(3) . .
C28B U1B I2B 93.6(3) . .
C28B U1B I2B 93.6(3) 4_565 .
C29B U1B I2B 118.7(3) 4_565 .
C29B U1B I2B 118.7(3) . .
C27B U1B I2B 84.4(3) 4_565 .
C27B U1B I2B 84.4(3) . .
I1B U1B I2B 90.84(4) . .
N20C U1C N20C 65.8(6) . 4_575
N20C U1C N10C 108.2(4) . 4_575
N20C U1C N10C 74.0(4) 4_575 4_575
N20C U1C N10C 74.0(4) . .
N20C U1C N10C 108.2(4) 4_575 .
N10C U1C N10C 65.6(6) 4_575 .
N20C U1C C28C 53.3(4) . .
N20C U1C C28C 119.0(4) 4_575 .
N10C U1C C28C 119.4(4) 4_575 .
N10C U1C C28C 54.0(4) . .
N20C U1C C28C 118.9(4) . 4_575
N20C U1C C28C 53.3(4) 4_575 4_575
N10C U1C C28C 54.0(4) 4_575 4_575
N10C U1C C28C 119.4(4) . 4_575
C28C U1C C28C 169.7(6) . 4_575
N20C U1C C29C 125.5(4) . 4_575
N20C U1C C29C 69.7(4) 4_575 4_575
N10C U1C C29C 27.6(4) 4_575 4_575
N10C U1C C29C 92.2(4) . 4_575
C28C U1C C29C 146.2(4) . 4_575
C28C U1C C29C 29.4(4) 4_575 4_575
N20C U1C C29C 69.7(4) . .
N20C U1C C29C 125.5(4) 4_575 .
N10C U1C C29C 92.2(4) 4_575 .
N10C U1C C29C 27.6(4) . .
C28C U1C C29C 29.4(4) . .
C28C U1C C29C 146.2(4) 4_575 .
C29C U1C C29C 117.4(6) 4_575 .
N20C U1C C27C 27.0(4) . .
N20C U1C C27C 91.9(4) 4_575 .
N10C U1C C27C 125.0(4) 4_575 .
N10C U1C C27C 69.6(4) . .
C28C U1C C27C 28.9(4) . .
C28C U1C C27C 145.1(4) 4_575 .
C29C U1C C27C 149.2(4) 4_575 .
C29C U1C C27C 53.4(4) . .
N20C U1C C27C 91.9(4) . 4_575
N20C U1C C27C 27.0(4) 4_575 4_575
N10C U1C C27C 69.6(4) 4_575 4_575
N10C U1C C27C 125.0(4) . 4_575
C28C U1C C27C 145.1(4) . 4_575
C28C U1C C27C 28.9(4) 4_575 4_575
C29C U1C C27C 53.4(4) 4_575 4_575
C29C U1C C27C 149.2(4) . 4_575
C27C U1C C27C 116.7(6) . 4_575
N20C U1C I1C 146.8(3) . .
N20C U1C I1C 146.8(3) 4_575 .
N10C U1C I1C 85.0(3) 4_575 .
N10C U1C I1C 85.0(3) . .
C28C U1C I1C 93.6(3) . .
C28C U1C I1C 93.6(3) 4_575 .
C29C U1C I1C 79.7(3) 4_575 .
C29C U1C I1C 79.7(3) . .
C27C U1C I1C 121.2(3) . .
C27C U1C I1C 121.2(3) 4_575 .
N20C U1C I2C 92.0(3) . .
N20C U1C I2C 92.0(3) 4_575 .
N10C U1C I2C 147.0(3) 4_575 .
N10C U1C I2C 147.0(3) . .
C28C U1C I2C 93.5(3) . .
C28C U1C I2C 93.5(3) 4_575 .
C29C U1C I2C 119.6(3) 4_575 .
C29C U1C I2C 119.6(3) . .
C27C U1C I2C 84.3(3) . .
C27C U1C I2C 84.3(3) 4_575 .
I1C U1C I2C 92.16(4) . .
N20A U1A N20A 64.7(6) 4_575 .
N20A U1A N10A 107.0(4) 4_575 .
N20A U1A N10A 73.3(4) . .
N20A U1A N10A 73.3(4) 4_575 4_575
N20A U1A N10A 107.0(4) . 4_575
N10A U1A N10A 65.7(6) . 4_575
N20A U1A C28A 53.5(4) 4_575 4_575
N20A U1A C28A 118.1(4) . 4_575
N10A U1A C28A 118.8(4) . 4_575
N10A U1A C28A 53.4(4) 4_575 4_575
N20A U1A C28A 118.1(4) 4_575 .
N20A U1A C28A 53.5(4) . .
N10A U1A C28A 53.4(4) . .
N10A U1A C28A 118.8(4) 4_575 .
C28A U1A C28A 168.5(6) 4_575 .
N20A U1A C29A 69.7(4) 4_575 4_575
N20A U1A C29A 124.4(4) . 4_575
N10A U1A C29A 92.1(4) . 4_575
N10A U1A C29A 27.4(4) 4_575 4_575
C28A U1A C29A 29.1(4) 4_575 4_575
C28A U1A C29A 145.4(4) . 4_575
N20A U1A C29A 124.4(4) 4_575 .
N20A U1A C29A 69.7(4) . .
N10A U1A C29A 27.4(4) . .
N10A U1A C29A 92.1(4) 4_575 .
C28A U1A C29A 145.4(4) 4_575 .
C28A U1A C29A 29.1(4) . .
C29A U1A C29A 117.0(6) 4_575 .
N20A U1A C27A 91.3(4) 4_575 .
N20A U1A C27A 27.3(4) . .
N10A U1A C27A 68.5(4) . .
N10A U1A C27A 123.9(4) 4_575 .
C28A U1A C27A 144.8(4) 4_575 .
C28A U1A C27A 28.7(4) . .
C29A U1A C27A 148.1(4) 4_575 .
C29A U1A C27A 52.9(4) . .
N20A U1A C27A 27.3(4) 4_575 4_575
N20A U1A C27A 91.3(4) . 4_575
N10A U1A C27A 123.9(4) . 4_575
N10A U1A C27A 68.5(4) 4_575 4_575
C28A U1A C27A 28.7(4) 4_575 4_575
C28A U1A C27A 144.8(4) . 4_575
C29A U1A C27A 52.9(4) 4_575 4_575
C29A U1A C27A 148.1(4) . 4_575
C27A U1A C27A 116.8(6) . 4_575
N20A U1A I1A 147.4(3) 4_575 .
N20A U1A I1A 147.4(3) . .
N10A U1A I1A 86.3(3) . .
N10A U1A I1A 86.3(3) 4_575 .
C28A U1A I1A 93.9(3) 4_575 .
C28A U1A I1A 93.9(3) . .
C29A U1A I1A 80.5(3) 4_575 .
C29A U1A I1A 80.5(3) . .
C27A U1A I1A 121.3(3) . .
C27A U1A I1A 121.3(3) 4_575 .
N20A U1A I2A 90.5(3) 4_575 .
N20A U1A I2A 90.5(3) . .
N10A U1A I2A 147.2(3) . .
N10A U1A I2A 147.2(3) 4_575 .
C28A U1A I2A 94.0(3) 4_575 .
C28A U1A I2A 94.0(3) . .
C29A U1A I2A 120.3(3) 4_575 .
C29A U1A I2A 120.3(3) . .
C27A U1A I2A 83.9(3) . .
C27A U1A I2A 83.9(3) 4_575 .
I1A U1A I2A 93.58(4) . .
N20 U1 N20 65.5(6) 4_565 .
N20 U1 N10 108.1(4) 4_565 .
N20 U1 N10 74.0(4) . .
N20 U1 N10 74.0(4) 4_565 4_565
N20 U1 N10 108.1(4) . 4_565
N10 U1 N10 65.7(6) . 4_565
N20 U1 C28 118.9(4) 4_565 .
N20 U1 C28 53.5(4) . .
N10 U1 C28 53.7(4) . .
N10 U1 C28 119.2(4) 4_565 .
N20 U1 C28 53.5(4) 4_565 4_565
N20 U1 C28 118.9(4) . 4_565
N10 U1 C28 119.2(4) . 4_565
N10 U1 C28 53.7(4) 4_565 4_565
C28 U1 C28 169.5(6) . 4_565
N20 U1 C27 27.8(4) 4_565 4_565
N20 U1 C27 92.4(4) . 4_565
N10 U1 C27 125.7(4) . 4_565
N10 U1 C27 69.8(4) 4_565 4_565
C28 U1 C27 145.8(4) . 4_565
C28 U1 C27 28.8(4) 4_565 4_565
N20 U1 C27 92.4(4) 4_565 .
N20 U1 C27 27.8(4) . .
N10 U1 C27 69.8(4) . .
N10 U1 C27 125.7(4) 4_565 .
C28 U1 C27 28.8(4) . .
C28 U1 C27 145.8(4) 4_565 .
C27 U1 C27 117.7(6) 4_565 .
N20 U1 C29 124.8(4) 4_565 .
N20 U1 C29 69.4(4) . .
N10 U1 C29 27.2(4) . .
N10 U1 C29 92.0(5) 4_565 .
C28 U1 C29 29.1(4) . .
C28 U1 C29 145.7(5) 4_565 .
C27 U1 C29 149.4(4) 4_565 .
C27 U1 C29 53.2(4) . .
N20 U1 C29 69.4(4) 4_565 4_565
N20 U1 C29 124.8(4) . 4_565
N10 U1 C29 92.0(4) . 4_565
N10 U1 C29 27.2(4) 4_565 4_565
C28 U1 C29 145.7(5) . 4_565
C28 U1 C29 29.1(4) 4_565 4_565
C27 U1 C29 53.2(4) 4_565 4_565
C27 U1 C29 149.4(4) . 4_565
C29 U1 C29 117.1(7) . 4_565
N20 U1 I2 85.6(3) 4_565 .
N20 U1 I2 85.6(3) . .
N10 U1 I2 147.0(3) . .
N10 U1 I2 147.0(3) 4_565 .
C28 U1 I2 93.3(3) . .
C28 U1 I2 93.3(3) 4_565 .
C27 U1 I2 80.0(3) 4_565 .
C27 U1 I2 80.0(3) . .
C29 U1 I2 121.0(3) . .
C29 U1 I2 121.0(3) 4_565 .
N20 U1 I1 147.2(3) 4_565 .
N20 U1 I1 147.2(3) . .
N10 U1 I1 89.5(3) . .
N10 U1 I1 89.5(3) 4_565 .
C28 U1 I1 93.8(3) . .
C28 U1 I1 93.8(3) 4_565 .
C27 U1 I1 119.9(3) 4_565 .
C27 U1 I1 119.9(3) . .
C29 U1 I1 83.0(3) . .
C29 U1 I1 83.0(3) 4_565 .
I2 U1 I1 94.40(4) . .

loop_
_geom_bond_atom_site_label_1
_geom_bond_atom_site_label_2
_geom_bond_distance
_geom_bond_site_symmetry_2
N10B C29B 1.33(2) .
N10B C10B 1.394(19) .
N10B U1B 2.313(11) .
N10A C29A 1.313(19) .
N10A C10A 1.404(18) .
N10A U1A 2.317(12) .
N20 C27 1.338(19) .
N20 C20 1.403(17) .
N20 U1 2.317(11) .
N20B C27B 1.311(18) .
N20B C20B 1.406(17) .
N20B U1B 2.323(11) .
N10C C29C 1.32(2) .
N10C C10C 1.394(19) .
N10C U1C 2.327(12) .
N20C C27C 1.318(18) .
N20C C20C 1.410(17) .
N20C U1C 2.324(11) .
N20A C27A 1.332(19) .
N20A C20A 1.414(18) .
N20A U1A 2.317(12) .
N10 C29 1.32(2) .
N10 C10 1.404(19) .
N10 U1 2.326(12) .
C20 C25 1.38(2) .
C20 C20 1.41(3) 4_565
C20A C25A 1.39(2) .
C20A C20A 1.42(3) 4_575
C25 C24 1.42(2) .
C25A C24A 1.40(2) .
C30C C29C 1.51(2) .
C28C C27C 1.419(19) .
C28C C29C 1.43(2) .
C28C U1C 2.815(14) .
C27 C28 1.40(2) .
C27 C26 1.50(2) .
C27 U1 2.838(15) .
C27C C26C 1.50(2) .
C27C U1C 2.862(14) .
C10A C10A 1.40(3) 4_575
C10A C15A 1.41(2) .
C29C U1C 2.825(15) .
C20B C25B 1.40(2) .
C20B C20B 1.41(3) 4_565
C28A C27A 1.41(2) .
C28A C29A 1.42(2) .
C28A U1A 2.811(14) .
C29B C28B 1.41(2) .
C29B C30B 1.52(2) .
C29B U1B 2.815(15) .
C27A C26A 1.51(2) .
C27A U1A 2.860(14) .
C20C C25C 1.39(2) .
C20C C20C 1.42(3) 4_575
C27B C28B 1.44(2) .
C27B C26B 1.49(2) .
C27B U1B 2.860(14) .
C29A C30A 1.52(2) .
C29A U1A 2.825(14) .
C28B U1B 2.814(14) .
C15A C14A 1.37(2) .
C14A C14A 1.42(4) 4_575
C10C C15C 1.40(2) .
C10C C10C 1.41(3) 4_575
C25C C24C 1.39(2) .
C24B C24B 1.38(3) 4_565
C24B C25B 1.40(2) .
C14C C14C 1.35(4) 4_575
C14C C15C 1.40(2) .
C10 C15 1.39(2) .
C10 C10 1.43(3) 4_565
C29 C28 1.42(2) .
C29 C30 1.50(2) .
C29 U1 2.855(15) .
C24A C24A 1.33(4) 4_575
C24 C24 1.38(3) 4_565
C10B C15B 1.39(2) .
C10B C10B 1.44(3) 4_565
C15B C14B 1.39(2) .
C28 U1 2.808(14) .
C24C C24C 1.40(3) 4_575
C15 C14 1.40(3) .
C14B C14B 1.37(4) 4_565
C14 C14 1.37(4) 4_565
U1B N10B 2.313(11) 4_565
U1B N20B 2.323(11) 4_565
U1B C28B 2.814(14) 4_565
U1B C29B 2.815(15) 4_565
U1B C27B 2.860(14) 4_565
U1B I1B 3.0517(15) .
U1B I2B 3.0784(15) .
U1C N20C 2.324(11) 4_575
U1C N10C 2.327(12) 4_575
U1C C28C 2.815(14) 4_575
U1C C29C 2.825(15) 4_575
U1C C27C 2.862(14) 4_575
U1C I1C 3.0527(15) .
U1C I2C 3.0670(15) .
U1A N20A 2.316(12) 4_575
U1A N10A 2.317(12) 4_575
U1A C28A 2.811(14) 4_575
U1A C29A 2.825(15) 4_575
U1A C27A 2.860(14) 4_575
U1A I1A 3.0456(15) .
U1A I2A 3.0774(15) .
U1 N20 2.317(11) 4_565
U1 N10 2.326(12) 4_565
U1 C28 2.808(14) 4_565
U1 C27 2.838(15) 4_565
U1 C29 2.855(15) 4_565
U1 I2 3.0626(15) .
U1 I1 3.0792(14) .
